data_7211231
loop_
_publ_author_name
'Kim, Seulgi'
'Lee, Eunji'
'Park, Ki-Min'
'Lee, Shim Sung'

_publ_section_title
;
 Exocyclic coordination chemistry of an O2S2-macrocycle with copper(i),
 mercury(ii) and palladium(ii) ions
;
_journal_issue 42
_journal_name_full CrystEngComm
_journal_page_first 8544
_journal_paper_doi 10.1039/c3ce41573b
_journal_volume 15
_journal_year 2013
_chemical_formula_moiety 'C36 H40 Br2 Cu2 O4 S4'
_chemical_formula_sum 'C36 H40 Br2 Cu2 O4 S4'
_chemical_formula_weight 951.82
_chemical_name_systematic
; 
 ? 
;
_space_group_IT_number 14
_symmetry_cell_setting monoclinic
_symmetry_space_group_name_Hall '-P 2ybc'
_symmetry_space_group_name_H-M 'P 1 21/c 1'
_atom_sites_solution_hydrogens geom
_atom_sites_solution_primary direct
_atom_sites_solution_secondary difmap
_audit_creation_method SHELXL-97
_cell_angle_alpha 90.00
_cell_angle_beta 114.138(2)
_cell_angle_gamma 90.00
_cell_formula_units_Z 4
_cell_length_a 19.6238(8)
_cell_length_b 9.2933(4)
_cell_length_c 22.3113(9)
_cell_measurement_reflns_used 2902
_cell_measurement_temperature 173(2)
_cell_measurement_theta_max 23.29
_cell_measurement_theta_min 2.27
_cell_volume 3713.1(3)
_computing_cell_refinement 'Bruker SAINT'
_computing_data_collection 'Bruker APEX2'
_computing_data_reduction 'Bruker SAINT'
_computing_molecular_graphics 'Bruker SHELXTL'
_computing_publication_material 'Bruker SHELXTL'
_computing_structure_refinement 'SHELXL-97 (Sheldrick, 2008)'
_computing_structure_solution 'SHELXS-97 (Sheldrick, 2008)'
_diffrn_ambient_temperature 173(2)
_diffrn_measured_fraction_theta_full 0.999
_diffrn_measured_fraction_theta_max 0.999
_diffrn_measurement_device_type 'Bruker APEX-II CCD'
_diffrn_measurement_method '\f and \w scans'
_diffrn_radiation_monochromator graphite
_diffrn_radiation_source 'fine-focus sealed tube'
_diffrn_radiation_type MoK\a
_diffrn_radiation_wavelength 0.71073
_diffrn_reflns_av_R_equivalents 0.0854
_diffrn_reflns_av_sigmaI/netI 0.0911
_diffrn_reflns_limit_h_max 25
_diffrn_reflns_limit_h_min -25
_diffrn_reflns_limit_k_max 12
_diffrn_reflns_limit_k_min -12
_diffrn_reflns_limit_l_max 29
_diffrn_reflns_limit_l_min -26
_diffrn_reflns_number 34577
_diffrn_reflns_theta_full 28.00
_diffrn_reflns_theta_max 28.00
_diffrn_reflns_theta_min 1.14
_exptl_absorpt_coefficient_mu 3.561
_exptl_absorpt_correction_T_max 0.7172
_exptl_absorpt_correction_T_min 0.5827
_exptl_absorpt_correction_type multi-scan
_exptl_absorpt_process_details SADABS
_exptl_crystal_colour colourless
_exptl_crystal_density_diffrn 1.703
_exptl_crystal_density_method 'not measured'
_exptl_crystal_description Block
_exptl_crystal_F_000 1920
_exptl_crystal_size_max 0.17
_exptl_crystal_size_mid 0.11
_exptl_crystal_size_min 0.10
_refine_diff_density_max 0.623
_refine_diff_density_min -0.528
_refine_diff_density_rms 0.115
_refine_ls_extinction_method none
_refine_ls_goodness_of_fit_ref 0.855
_refine_ls_hydrogen_treatment constr
_refine_ls_matrix_type full
_refine_ls_number_parameters 433
_refine_ls_number_reflns 8961
_refine_ls_number_restraints 0
_refine_ls_restrained_S_all 0.855
_refine_ls_R_factor_all 0.0949
_refine_ls_R_factor_gt 0.0441
_refine_ls_shift/su_max 0.001
_refine_ls_shift/su_mean 0.000
_refine_ls_structure_factor_coef Fsqd
_refine_ls_weighting_details 'calc w=1/[\s^2^(Fo^2^)+(0.0716P)^2^+2.2156P] where P=(Fo^2^+2Fc^2^)/3'
_refine_ls_weighting_scheme calc
_refine_ls_wR_factor_gt 0.0986
_refine_ls_wR_factor_ref 0.1281
_reflns_number_gt 5540
_reflns_number_total 8961
_reflns_threshold_expression >2sigma(I)
_cod_data_source_file c3ce41573b.txt
_cod_data_source_block 2
_cod_depositor_comments
;
The following automatic conversions were performed:

'_symmetry_cell_setting' value 'Monoclinic' changed to 'monoclinic'
according to /home/saulius/struct/CIF-dictionaries/cif_core.dic
dictionary named 'cif_core.dic' version 2.4.2 from 2011-04-26.

Automatic conversion script
Id: cif_fix_values 1891 2012-01-12 08:04:46Z andrius 
;
_cod_original_sg_symbol_H-M P2(1)/c
_cod_database_code 7211231

loop_
_symmetry_equiv_pos_as_xyz
'x, y, z'
'-x, y+1/2, -z+1/2'
'-x, -y, -z'
'x, -y-1/2, z-1/2'

loop_
_atom_site_label
_atom_site_type_symbol
_atom_site_fract_x
_atom_site_fract_y
_atom_site_fract_z
_atom_site_U_iso_or_equiv
_atom_site_adp_type
_atom_site_occupancy
_atom_site_symmetry_multiplicity
_atom_site_calc_flag
_atom_site_refinement_flags
Cu1 Cu 0.33551(3) 0.56605(7) 0.26760(3) 0.02770(16) Uani 1 1 d .
Cu2 Cu 0.17697(3) 0.46799(7) 0.26098(3) 0.02559(15) Uani 1 1 d .
Br1 Br 0.21048(2) 0.66339(6) 0.19791(2) 0.02684(13) Uani 1 1 d .
Br2 Br 0.30517(2) 0.40239(6) 0.34358(2) 0.02810(13) Uani 1 1 d .
S1 S 0.58925(6) 0.23715(14) 0.16551(6) 0.0256(3) Uani 1 1 d .
S2 S 0.37104(6) 0.41987(14) 0.20225(6) 0.0262(3) Uani 1 1 d .
S3 S 0.12501(6) 0.59672(14) 0.32133(6) 0.0247(3) Uani 1 1 d .
S4 S -0.11549(6) 0.79089(14) 0.31186(6) 0.0249(3) Uani 1 1 d .
O1 O 0.40522(16) 0.3350(4) 0.04344(16) 0.0323(8) Uani 1 1 d .
O2 O 0.29400(18) 0.3285(4) 0.05216(16) 0.0344(9) Uani 1 1 d .
O3 O 0.14598(18) 0.7919(4) 0.46007(16) 0.0301(8) Uani 1 1 d .
O4 O 0.06770(16) 0.8848(4) 0.50666(15) 0.0272(8) Uani 1 1 d .
C1 C 0.4448(2) 0.3177(6) 0.0055(2) 0.0274(11) Uani 1 1 d .
C2 C 0.4279(3) 0.3926(6) -0.0524(2) 0.0311(12) Uani 1 1 d .
H2A H 0.3863 0.4561 -0.0687 0.037 Uiso 1 1 calc R
C3 C 0.4726(3) 0.3737(6) -0.0864(3) 0.0386(14) Uani 1 1 d .
H3A H 0.4616 0.4249 -0.1261 0.046 Uiso 1 1 calc R
C4 C 0.5332(3) 0.2809(7) -0.0632(3) 0.0468(16) Uani 1 1 d .
H4A H 0.5633 0.2680 -0.0870 0.056 Uiso 1 1 calc R
C5 C 0.5494(3) 0.2070(6) -0.0048(3) 0.0407(14) Uani 1 1 d .
H5A H 0.5912 0.1440 0.0113 0.049 Uiso 1 1 calc R
C6 C 0.5056(3) 0.2237(6) 0.0303(2) 0.0288(11) Uani 1 1 d .
C7 C 0.5236(3) 0.1413(6) 0.0929(2) 0.0308(12) Uani 1 1 d .
H7A H 0.5453 0.0470 0.0896 0.037 Uiso 1 1 calc R
H7B H 0.4768 0.1229 0.0984 0.037 Uiso 1 1 calc R
C8 C 0.5288(2) 0.3233(5) 0.1988(2) 0.0266(11) Uani 1 1 d .
H8A H 0.5589 0.3942 0.2322 0.032 Uiso 1 1 calc R
H8B H 0.4897 0.3774 0.1629 0.032 Uiso 1 1 calc R
C9 C 0.4908(3) 0.2250(6) 0.2297(3) 0.0334(12) Uani 1 1 d .
H9A H 0.5290 0.1666 0.2643 0.040 Uiso 1 1 calc R
H9B H 0.4572 0.1585 0.1958 0.040 Uiso 1 1 calc R
C10 C 0.4454(3) 0.3096(6) 0.2598(2) 0.0324(12) Uani 1 1 d .
H10A H 0.4799 0.3725 0.2949 0.039 Uiso 1 1 calc R
H10B H 0.4233 0.2405 0.2806 0.039 Uiso 1 1 calc R
C11 C 0.2925(2) 0.2943(6) 0.1735(2) 0.0324(12) Uani 1 1 d .
H11A H 0.2850 0.2581 0.2121 0.039 Uiso 1 1 calc R
H11B H 0.2469 0.3479 0.1457 0.039 Uiso 1 1 calc R
C12 C 0.3001(2) 0.1670(6) 0.1351(2) 0.0280(11) Uani 1 1 d .
C13 C 0.3023(3) 0.0269(6) 0.1576(3) 0.0361(13) Uani 1 1 d .
H13A H 0.3006 0.0108 0.1990 0.043 Uiso 1 1 calc R
C14 C 0.3070(3) -0.0890(6) 0.1211(3) 0.0381(13) Uani 1 1 d .
H14A H 0.3095 -0.1838 0.1378 0.046 Uiso 1 1 calc R
C15 C 0.3081(3) -0.0679(6) 0.0603(3) 0.0396(14) Uani 1 1 d .
H15A H 0.3106 -0.1483 0.0349 0.047 Uiso 1 1 calc R
C16 C 0.3056(3) 0.0692(6) 0.0362(3) 0.0362(13) Uani 1 1 d .
H16A H 0.3073 0.0833 -0.0053 0.043 Uiso 1 1 calc R
C17 C 0.3007(2) 0.1874(6) 0.0727(2) 0.0293(12) Uani 1 1 d .
C18 C 0.3276(3) 0.3665(6) 0.0097(2) 0.0365(13) Uani 1 1 d .
H18A H 0.3201 0.4701 -0.0013 0.044 Uiso 1 1 calc R
H18B H 0.3056 0.3103 -0.0316 0.044 Uiso 1 1 calc R
C19 C 0.1563(2) 0.9035(5) 0.4240(2) 0.0242(10) Uani 1 1 d .
C20 C 0.1374(3) 1.0460(6) 0.4285(3) 0.0307(12) Uani 1 1 d .
H20A H 0.1154 1.0717 0.4578 0.037 Uiso 1 1 calc R
C21 C 0.1505(3) 1.1503(6) 0.3903(3) 0.0378(13) Uani 1 1 d .
H21A H 0.1380 1.2477 0.3939 0.045 Uiso 1 1 calc R
C22 C 0.1818(3) 1.1140(6) 0.3469(3) 0.0400(14) Uani 1 1 d .
H22A H 0.1915 1.1860 0.3212 0.048 Uiso 1 1 calc R
C23 C 0.1990(3) 0.9700(7) 0.3415(2) 0.0359(13) Uani 1 1 d .
H23A H 0.2198 0.9444 0.3112 0.043 Uiso 1 1 calc R
C24 C 0.1863(2) 0.8636(5) 0.3794(2) 0.0249(11) Uani 1 1 d .
C25 C 0.2051(2) 0.7100(6) 0.3710(2) 0.0312(12) Uani 1 1 d .
H25A H 0.2303 0.6658 0.4150 0.037 Uiso 1 1 calc R
H25B H 0.2412 0.7100 0.3503 0.037 Uiso 1 1 calc R
C26 C 0.0629(2) 0.7161(5) 0.2574(2) 0.0268(11) Uani 1 1 d .
H26A H 0.0939 0.7856 0.2459 0.032 Uiso 1 1 calc R
H26B H 0.0350 0.6578 0.2178 0.032 Uiso 1 1 calc R
C27 C 0.0064(2) 0.8010(5) 0.2750(2) 0.0270(11) Uani 1 1 d .
H27A H 0.0334 0.8738 0.3088 0.032 Uiso 1 1 calc R
H27B H -0.0284 0.8526 0.2355 0.032 Uiso 1 1 calc R
C28 C -0.0384(2) 0.7039(5) 0.3007(2) 0.0288(11) Uani 1 1 d .
H28A H -0.0040 0.6632 0.3434 0.035 Uiso 1 1 calc R
H28B H -0.0585 0.6226 0.2698 0.035 Uiso 1 1 calc R
C29 C -0.0668(3) 0.8745(5) 0.3915(2) 0.0285(11) Uani 1 1 d .
H29A H -0.0185 0.9128 0.3942 0.034 Uiso 1 1 calc R
H29B H -0.0967 0.9568 0.3953 0.034 Uiso 1 1 calc R
C30 C -0.0518(2) 0.7736(5) 0.4489(2) 0.0250(11) Uani 1 1 d .
C31 C -0.1050(3) 0.6772(6) 0.4499(3) 0.0318(12) Uani 1 1 d .
H31A H -0.1504 0.6673 0.4119 0.038 Uiso 1 1 calc R
C32 C -0.0940(3) 0.5949(6) 0.5047(3) 0.0337(12) Uani 1 1 d .
H32A H -0.1316 0.5293 0.5038 0.040 Uiso 1 1 calc R
C33 C -0.0289(3) 0.6072(6) 0.5605(3) 0.0372(13) Uani 1 1 d .
H33A H -0.0214 0.5507 0.5982 0.045 Uiso 1 1 calc R
C34 C 0.0259(3) 0.7033(6) 0.5613(2) 0.0312(12) Uani 1 1 d .
H34A H 0.0708 0.7136 0.5997 0.037 Uiso 1 1 calc R
C35 C 0.0145(2) 0.7837(5) 0.5058(2) 0.0251(11) Uani 1 1 d .
C36 C 0.1395(2) 0.8304(6) 0.5192(2) 0.0300(12) Uani 1 1 d .
H36A H 0.1493 0.7448 0.5480 0.036 Uiso 1 1 calc R
H36C H 0.1774 0.9042 0.5426 0.036 Uiso 1 1 calc R

loop_
_atom_site_aniso_label
_atom_site_aniso_U_11
_atom_site_aniso_U_22
_atom_site_aniso_U_33
_atom_site_aniso_U_23
_atom_site_aniso_U_13
_atom_site_aniso_U_12
Cu1 0.0180(3) 0.0374(4) 0.0263(3) -0.0033(3) 0.0077(2) -0.0015(3)
Cu2 0.0180(3) 0.0324(4) 0.0250(3) -0.0024(3) 0.0074(2) -0.0005(3)
Br1 0.0167(2) 0.0372(3) 0.0246(3) 0.0057(2) 0.00638(18) 0.0002(2)
Br2 0.0166(2) 0.0370(3) 0.0275(3) 0.0062(2) 0.00582(18) 0.0007(2)
S1 0.0169(5) 0.0360(8) 0.0227(6) 0.0013(5) 0.0069(4) 0.0019(5)
S2 0.0173(5) 0.0361(8) 0.0249(6) -0.0024(5) 0.0084(5) 0.0007(5)
S3 0.0167(5) 0.0332(7) 0.0235(6) -0.0009(5) 0.0076(4) 0.0018(5)
S4 0.0156(5) 0.0339(7) 0.0232(6) 0.0007(5) 0.0058(4) 0.0033(5)
O1 0.0185(15) 0.052(2) 0.0226(18) 0.0067(17) 0.0042(13) 0.0054(16)
O2 0.0256(17) 0.046(2) 0.031(2) 0.0038(18) 0.0108(15) 0.0046(17)
O3 0.0340(18) 0.032(2) 0.0282(19) 0.0001(16) 0.0167(15) 0.0016(16)
O4 0.0190(15) 0.034(2) 0.0276(19) -0.0032(15) 0.0087(14) -0.0018(15)
C1 0.020(2) 0.036(3) 0.023(3) -0.004(2) 0.0060(19) -0.005(2)
C2 0.026(2) 0.039(3) 0.021(3) 0.001(2) 0.002(2) -0.003(2)
C3 0.046(3) 0.038(3) 0.027(3) -0.004(2) 0.010(2) -0.017(3)
C4 0.036(3) 0.074(5) 0.035(3) -0.009(3) 0.019(3) -0.003(3)
C5 0.032(3) 0.056(4) 0.034(3) 0.000(3) 0.013(2) 0.008(3)
C6 0.026(2) 0.035(3) 0.023(3) -0.001(2) 0.007(2) -0.002(2)
C7 0.024(2) 0.040(3) 0.023(3) -0.002(2) 0.004(2) -0.002(2)
C8 0.021(2) 0.031(3) 0.028(3) 0.000(2) 0.010(2) 0.004(2)
C9 0.024(2) 0.041(3) 0.037(3) 0.005(3) 0.015(2) 0.006(2)
C10 0.023(2) 0.045(4) 0.028(3) 0.005(2) 0.009(2) 0.006(2)
C11 0.021(2) 0.045(3) 0.033(3) -0.012(3) 0.013(2) -0.011(2)
C12 0.0120(19) 0.041(3) 0.028(3) -0.004(2) 0.0051(18) -0.003(2)
C13 0.028(3) 0.049(4) 0.034(3) -0.005(3) 0.016(2) -0.007(3)
C14 0.028(3) 0.039(3) 0.046(4) -0.004(3) 0.015(2) -0.006(2)
C15 0.030(3) 0.044(4) 0.045(4) -0.017(3) 0.015(2) -0.001(3)
C16 0.025(2) 0.055(4) 0.028(3) -0.009(3) 0.010(2) -0.007(3)
C17 0.019(2) 0.040(3) 0.027(3) -0.002(2) 0.0078(19) 0.000(2)
C18 0.022(2) 0.054(4) 0.027(3) 0.009(3) 0.003(2) 0.007(2)
C19 0.020(2) 0.031(3) 0.022(2) 0.000(2) 0.0085(18) -0.003(2)
C20 0.023(2) 0.033(3) 0.035(3) -0.008(2) 0.010(2) 0.001(2)
C21 0.031(3) 0.032(3) 0.039(3) 0.001(3) 0.002(2) -0.005(2)
C22 0.040(3) 0.041(4) 0.034(3) 0.009(3) 0.010(2) -0.014(3)
C23 0.024(2) 0.062(4) 0.020(3) -0.003(3) 0.006(2) -0.016(3)
C24 0.018(2) 0.035(3) 0.018(2) -0.003(2) 0.0045(18) -0.004(2)
C25 0.013(2) 0.052(4) 0.022(3) -0.004(2) 0.0007(18) 0.003(2)
C26 0.018(2) 0.038(3) 0.021(3) 0.002(2) 0.0049(18) 0.002(2)
C27 0.016(2) 0.034(3) 0.029(3) 0.003(2) 0.0077(19) 0.006(2)
C28 0.022(2) 0.031(3) 0.033(3) 0.005(2) 0.011(2) 0.008(2)
C29 0.024(2) 0.030(3) 0.028(3) -0.001(2) 0.007(2) 0.002(2)
C30 0.020(2) 0.028(3) 0.028(3) -0.002(2) 0.0107(19) 0.004(2)
C31 0.024(2) 0.037(3) 0.035(3) 0.001(2) 0.013(2) 0.002(2)
C32 0.030(3) 0.035(3) 0.042(3) 0.005(3) 0.021(2) -0.001(2)
C33 0.037(3) 0.042(4) 0.038(3) 0.015(3) 0.021(2) 0.007(3)
C34 0.027(2) 0.042(3) 0.023(3) 0.002(2) 0.009(2) 0.005(2)
C35 0.023(2) 0.030(3) 0.024(3) -0.001(2) 0.0117(19) 0.000(2)
C36 0.016(2) 0.054(4) 0.018(2) 0.000(2) 0.0056(18) 0.002(2)

loop_
_atom_type_symbol
_atom_type_description
_atom_type_scat_dispersion_real
_atom_type_scat_dispersion_imag
_atom_type_scat_source
C C 0.0033 0.0016 'International Tables Vol C Tables 4.2.6.8 and 6.1.1.4'
H H 0.0000 0.0000 'International Tables Vol C Tables 4.2.6.8 and 6.1.1.4'
O O 0.0106 0.0060 'International Tables Vol C Tables 4.2.6.8 and 6.1.1.4'
S S 0.1246 0.1234 'International Tables Vol C Tables 4.2.6.8 and 6.1.1.4'
Cu Cu 0.3201 1.2651 'International Tables Vol C Tables 4.2.6.8 and 6.1.1.4'
Br Br -0.2901 2.4595 'International Tables Vol C Tables 4.2.6.8 and 6.1.1.4'

loop_
_geom_angle_atom_site_label_1
_geom_angle_atom_site_label_2
_geom_angle_atom_site_label_3
_geom_angle
_geom_angle_site_symmetry_1
_geom_angle_site_symmetry_3
S1 Cu1 S2 123.18(5) 2_655 .
S1 Cu1 Br1 111.63(4) 2_655 .
S2 Cu1 Br1 107.28(4) . .
S1 Cu1 Br2 104.46(4) 2_655 .
S2 Cu1 Br2 106.61(4) . .
Br1 Cu1 Br2 101.33(2) . .
S4 Cu2 S3 123.67(5) 2_545 .
S4 Cu2 Br2 115.28(4) 2_545 .
S3 Cu2 Br2 104.17(4) . .
S4 Cu2 Br1 107.59(4) 2_545 .
S3 Cu2 Br1 103.12(4) . .
Br2 Cu2 Br1 99.87(2) . .
Cu1 Br1 Cu2 78.80(2) . .
Cu2 Br2 Cu1 78.55(2) . .
C8 S1 C7 103.5(2) . .
C8 S1 Cu1 113.42(16) . 2_645
C7 S1 Cu1 105.89(18) . 2_645
C10 S2 C11 101.9(2) . .
C10 S2 Cu1 104.43(16) . .
C11 S2 Cu1 99.71(16) . .
C26 S3 C25 104.8(2) . .
C26 S3 Cu2 99.86(15) . .
C25 S3 Cu2 100.02(15) . .
C29 S4 C28 100.9(2) . .
C29 S4 Cu2 107.61(17) . 2
C28 S4 Cu2 116.78(16) . 2
C1 O1 C18 116.7(4) . .
C17 O2 C18 117.2(4) . .
C19 O3 C36 116.2(4) . .
C35 O4 C36 116.1(4) . .
O1 C1 C2 122.6(4) . .
O1 C1 C6 115.9(4) . .
C2 C1 C6 121.5(4) . .
C3 C2 C1 118.9(5) . .
C2 C3 C4 120.9(5) . .
C3 C4 C5 119.4(5) . .
C4 C5 C6 121.0(5) . .
C5 C6 C1 118.2(5) . .
C5 C6 C7 120.2(5) . .
C1 C6 C7 121.6(4) . .
C6 C7 S1 112.7(4) . .
C9 C8 S1 116.4(4) . .
C8 C9 C10 111.9(4) . .
C9 C10 S2 114.9(3) . .
C12 C11 S2 115.8(3) . .
C13 C12 C17 118.1(5) . .
C13 C12 C11 121.8(4) . .
C17 C12 C11 120.0(5) . .
C14 C13 C12 121.3(5) . .
C13 C14 C15 120.2(6) . .
C16 C15 C14 120.1(5) . .
C15 C16 C17 120.2(5) . .
O2 C17 C16 125.2(5) . .
O2 C17 C12 114.7(4) . .
C16 C17 C12 120.1(5) . .
O2 C18 O1 106.7(4) . .
O3 C19 C20 124.7(4) . .
O3 C19 C24 114.9(4) . .
C20 C19 C24 120.4(5) . .
C21 C20 C19 120.1(5) . .
C20 C21 C22 120.5(5) . .
C21 C22 C23 119.1(5) . .
C24 C23 C22 121.2(5) . .
C23 C24 C19 118.6(5) . .
C23 C24 C25 118.9(4) . .
C19 C24 C25 122.5(4) . .
C24 C25 S3 115.1(3) . .
C27 C26 S3 115.7(3) . .
C28 C27 C26 112.3(4) . .
C27 C28 S4 115.3(3) . .
C30 C29 S4 113.9(4) . .
C31 C30 C35 117.2(5) . .
C31 C30 C29 121.8(4) . .
C35 C30 C29 120.7(4) . .
C32 C31 C30 121.8(5) . .
C33 C32 C31 120.4(5) . .
C32 C33 C34 119.4(5) . .
C35 C34 C33 119.6(5) . .
C34 C35 O4 120.2(4) . .
C34 C35 C30 121.6(4) . .
O4 C35 C30 118.0(4) . .
O4 C36 O3 111.5(3) . .

loop_
_geom_bond_atom_site_label_1
_geom_bond_atom_site_label_2
_geom_bond_distance
_geom_bond_site_symmetry_2
Cu1 S1 2.2656(13) 2_655
Cu1 S2 2.2998(13) .
Cu1 Br1 2.4771(7) .
Cu1 Br2 2.5234(8) .
Cu2 S4 2.2808(13) 2_545
Cu2 S3 2.3253(13) .
Cu2 Br2 2.5109(7) .
Cu2 Br1 2.5430(8) .
S1 C8 1.822(4) .
S1 C7 1.836(5) .
S1 Cu1 2.2657(13) 2_645
S2 C10 1.816(5) .
S2 C11 1.828(5) .
S3 C26 1.824(5) .
S3 C25 1.839(5) .
S4 C29 1.812(5) .
S4 C28 1.820(4) .
S4 Cu2 2.2807(13) 2
O1 C1 1.372(5) .
O1 C18 1.427(5) .
O2 C17 1.378(6) .
O2 C18 1.403(6) .
O3 C19 1.377(6) .
O3 C36 1.422(5) .
O4 C35 1.399(5) .
O4 C36 1.413(5) .
C1 C2 1.384(7) .
C1 C6 1.398(7) .
C2 C3 1.384(7) .
C3 C4 1.386(8) .
C4 C5 1.389(8) .
C5 C6 1.389(7) .
C6 C7 1.503(7) .
C8 C9 1.511(7) .
C9 C10 1.534(6) .
C11 C12 1.504(7) .
C12 C13 1.390(7) .
C12 C17 1.409(7) .
C13 C14 1.376(7) .
C14 C15 1.380(7) .
C15 C16 1.375(8) .
C16 C17 1.394(7) .
C19 C20 1.389(7) .
C19 C24 1.398(6) .
C20 C21 1.383(7) .
C21 C22 1.385(8) .
C22 C23 1.397(8) .
C23 C24 1.390(7) .
C24 C25 1.506(7) .
C26 C27 1.537(6) .
C27 C28 1.526(6) .
C29 C30 1.516(7) .
C30 C31 1.383(6) .
C30 C35 1.400(6) .
C31 C32 1.381(7) .
C32 C33 1.377(7) .
C33 C34 1.393(7) .
C34 C35 1.385(7) .
